data_7062937
loop_
_publ_author_name
'Jana, Narayan Ch.'
'Brand\~ao, Paula'
'Gomila, Rosa M.'
'Frontera, Antonio'
'Panja, Anangamohan'

_publ_section_title
;
 Insight into the conformational selectivity of cobalt(iii) complexes with
 a tetradentate salen-type Schiff base ligand and their biorelevant
 catalysis: a combined experimental and theoretical study
;
_journal_issue 6
_journal_name_full 'New Journal of Chemistry'
_journal_page_first 2389
_journal_page_last 2402
_journal_paper_doi 10.1039/D3NJ04609E
_journal_volume 48
_journal_year 2024
_chemical_formula_moiety 'C30 H32 Co N4 O4, Cl O4, 0.5(H2 O)'
_chemical_formula_sum 'C30 H33 Cl Co N4 O8.5'
_chemical_formula_weight 679.98
_space_group_crystal_system monoclinic
_space_group_IT_number 14
_space_group_name_Hall '-P 2ybc'
_space_group_name_H-M_alt 'P 1 21/c 1'
_atom_sites_solution_hydrogens mixed
_atom_sites_solution_primary dual
_audit_creation_date 2023-12-12
_audit_creation_method
;
Olex2 1.5
(compiled 2023.08.24 svn.re1ec1418 for OlexSys, GUI svn.r6817)
;
_audit_update_record
;
2023-12-12 deposited with the CCDC.	2023-12-28 downloaded from the CCDC.
;
_cell_angle_alpha 90
_cell_angle_beta 91.104(6)
_cell_angle_gamma 90
_cell_formula_units_Z 4
_cell_length_a 12.0243(17)
_cell_length_b 19.665(3)
_cell_length_c 13.204(2)
_cell_measurement_reflns_used 528
_cell_measurement_temperature 150(2)
_cell_measurement_theta_max 25.10
_cell_measurement_theta_min 2.90
_cell_volume 3121.6(8)
_computing_cell_refinement 'Bruker Smart'
_computing_data_collection 'Bruker Smart'
_computing_data_reduction 'Bruker Saint'
_computing_molecular_graphics 'Olex2 1.5 (Dolomanov et al., 2009)'
_computing_publication_material 'Olex2 1.5 (Dolomanov et al., 2009)'
_computing_structure_refinement 'SHELXL 2016/6 (Sheldrick, 2015)'
_computing_structure_solution 'SHELXT 2014/5 (Sheldrick, 2014)'
_diffrn_ambient_temperature 150.15
_diffrn_measured_fraction_theta_full 0.999
_diffrn_measured_fraction_theta_max 0.979
_diffrn_measurement_device_type CCD
_diffrn_measurement_method 'omega and phi scans'
_diffrn_radiation_type MoK\a
_diffrn_radiation_wavelength 0.71073
_diffrn_reflns_av_R_equivalents 0.0753
_diffrn_reflns_av_unetI/netI 0.0297
_diffrn_reflns_Laue_measured_fraction_full 0.999
_diffrn_reflns_Laue_measured_fraction_max 0.979
_diffrn_reflns_limit_h_max 14
_diffrn_reflns_limit_h_min -14
_diffrn_reflns_limit_k_max 24
_diffrn_reflns_limit_k_min -24
_diffrn_reflns_limit_l_max 16
_diffrn_reflns_limit_l_min -16
_diffrn_reflns_number 88578
_diffrn_reflns_point_group_measured_fraction_full 0.999
_diffrn_reflns_point_group_measured_fraction_max 0.979
_diffrn_reflns_theta_full 25.242
_diffrn_reflns_theta_max 25.943
_diffrn_reflns_theta_min 2.071
_exptl_absorpt_coefficient_mu 0.693
_exptl_absorpt_correction_T_max 0.7453
_exptl_absorpt_correction_T_min 0.5965
_exptl_absorpt_correction_type multi-scan
_exptl_absorpt_process_details sadabs
_exptl_crystal_colour Brown
_exptl_crystal_density_diffrn 1.447
_exptl_crystal_description Block
_exptl_crystal_F_000 1412
_exptl_crystal_size_max 0.2
_exptl_crystal_size_mid 0.1
_exptl_crystal_size_min 0.04
_refine_diff_density_max 0.615
_refine_diff_density_min -0.319
_refine_diff_density_rms 0.066
_refine_ls_extinction_method none
_refine_ls_goodness_of_fit_ref 1.058
_refine_ls_hydrogen_treatment mixed
_refine_ls_matrix_type full
_refine_ls_number_parameters 414
_refine_ls_number_reflns 5977
_refine_ls_number_restraints 0
_refine_ls_restrained_S_all 1.058
_refine_ls_R_factor_all 0.0419
_refine_ls_R_factor_gt 0.0347
_refine_ls_shift/su_max 0.001
_refine_ls_shift/su_mean 0.000
_refine_ls_structure_factor_coef Fsqd
_refine_ls_weighting_details 'w=1/[\s^2^(Fo^2^)+(0.0445P)^2^+2.6508P] where P=(Fo^2^+2Fc^2^)/3'
_refine_ls_weighting_scheme calc
_refine_ls_wR_factor_gt 0.0887
_refine_ls_wR_factor_ref 0.0962
_reflns_Friedel_coverage 0.000
_reflns_number_gt 5285
_reflns_number_total 5977
_reflns_threshold_expression 'I > 2\s(I)'
_cod_data_source_file d3nj04609e2.cif
_cod_data_source_block complex-3
_cod_depositor_comments 'Adding full bibliography for 7062933--7062938.cif.'
_cod_original_cell_volume 3121.7(9)
_cod_original_formula_sum 'C30 H33 Cl Co N4 O8.50'
_cod_database_code 7062937
_shelx_shelxl_version_number 2016/6
_shelx_space_group_comment
;
The symmetry employed for this shelxl refinement is uniquely defined
by the following loop, which should always be used as a source of
symmetry information in preference to the above space-group names.
They are only intended as comments.
;
_shelx_estimated_absorpt_t_max 0.973
_shelx_estimated_absorpt_t_min 0.874
_olex2_refinement_description
;
1. Fixed Uiso
 At 1.2 times of:
  All C(H) groups, All C(H,H) groups
 At 1.5 times of:
  All C(H,H,H) groups, All O(H) groups
2. Others
 Fixed Sof: O5(0.5) H5A(0.5) H5B(0.5)
 Fixed X: H5A(1.20169)
 Fixed Y: H5A(0.606)
 Fixed Z: H5A(0.2051)
3.a Secondary CH2 refined with riding coordinates:
 C10(H10A,H10B), C11(H11A,H11B)
3.b Aromatic/amide H refined with riding coordinates:
 C4(H4), C7(H7), C9(H9), C12(H12), C17(H17), C20(H20), C21(H21), C22(H22),
 C23(H23), C24(H24), C25(H25), C26(H26), C27(H27), C28(H28), C29(H29), C30(H30)
3.c Idealised Me refined as rotating group:
 C3(H3A,H3B,H3C), C6(H6A,H6B,H6C), C16(H16A,H16B,H16C), C19(H19A,H19B,H19C)
;
_olex2_submission_special_instructions 'No special instructions were received'

loop_
_space_group_symop_operation_xyz
'x, y, z'
'-x, y+1/2, -z+1/2'
'-x, -y, -z'
'x, -y-1/2, z-1/2'

loop_
_atom_site_label
_atom_site_type_symbol
_atom_site_fract_x
_atom_site_fract_y
_atom_site_fract_z
_atom_site_U_iso_or_equiv
_atom_site_adp_type
_atom_site_occupancy
_atom_site_site_symmetry_order
_atom_site_calc_flag
_atom_site_refinement_flags_posn
_atom_site_refinement_flags_adp
_atom_site_refinement_flags_occupancy
_atom_site_disorder_assembly
_atom_site_disorder_group
Co1 Co 0.79188(2) 0.69436(2) 0.28903(2) 0.01977(9) Uani 1 1 d . . . . .
O1 O 0.82003(11) 0.64345(6) 0.40893(10) 0.0212(3) Uani 1 1 d . . . . .
O3 O 0.78421(13) 0.57330(7) 0.57260(11) 0.0301(3) Uani 1 1 d . . . . .
O2 O 0.69427(11) 0.74825(7) 0.36572(10) 0.0242(3) Uani 1 1 d . . . . .
O4 O 0.53334(13) 0.78229(9) 0.48596(12) 0.0378(4) Uani 1 1 d . . . . .
N1 N 0.88969(14) 0.64186(8) 0.21159(12) 0.0230(3) Uani 1 1 d . . . . .
N2 N 0.76766(14) 0.74350(8) 0.16732(12) 0.0250(4) Uani 1 1 d . . . . .
N4 N 0.66660(14) 0.63327(8) 0.25825(13) 0.0241(3) Uani 1 1 d . . . . .
N3 N 0.91591(14) 0.75547(8) 0.32849(12) 0.0227(3) Uani 1 1 d . . . . .
C1 C 0.84705(15) 0.57856(9) 0.40591(14) 0.0208(4) Uani 1 1 d . . . . .
C2 C 0.82983(16) 0.53832(10) 0.49395(15) 0.0230(4) Uani 1 1 d . . . . .
C3 C 0.7690(2) 0.53601(11) 0.66398(16) 0.0326(5) Uani 1 1 d . . . . .
H3A H 0.722225 0.496173 0.649935 0.049 Uiso 1 1 calc R U . . .
H3B H 0.732806 0.565116 0.713786 0.049 Uiso 1 1 calc R U . . .
H3C H 0.841478 0.521144 0.690979 0.049 Uiso 1 1 calc R U . . .
C4 C 0.85784(17) 0.47036(10) 0.49628(16) 0.0261(4) Uani 1 1 d . . . . .
H4 H 0.844785 0.444858 0.555980 0.031 Uiso 1 1 calc R U . . .
C5 C 0.90506(17) 0.43784(10) 0.41297(16) 0.0270(4) Uani 1 1 d . . . . .
C6 C 0.9346(2) 0.36303(11) 0.41808(19) 0.0365(5) Uani 1 1 d . . . . .
H6A H 0.958287 0.347564 0.351317 0.055 Uiso 1 1 calc R U . . .
H6B H 0.869361 0.336900 0.438535 0.055 Uiso 1 1 calc R U . . .
H6C H 0.995242 0.356215 0.467684 0.055 Uiso 1 1 calc R U . . .
C7 C 0.92341(17) 0.47559(10) 0.32823(16) 0.0257(4) Uani 1 1 d . . . . .
H7 H 0.956274 0.454543 0.271371 0.031 Uiso 1 1 calc R U . . .
C8 C 0.89470(16) 0.54535(10) 0.32292(15) 0.0225(4) Uani 1 1 d . . . . .
C9 C 0.92158(16) 0.58104(10) 0.23194(15) 0.0242(4) Uani 1 1 d . . . . .
H9 H 0.965782 0.558220 0.183705 0.029 Uiso 1 1 calc R U . . .
C10 C 0.92949(19) 0.67756(12) 0.12122(16) 0.0319(5) Uani 1 1 d . . . . .
H10A H 0.951526 0.644258 0.069082 0.038 Uiso 1 1 calc R U . . .
H10B H 0.995041 0.705868 0.139181 0.038 Uiso 1 1 calc R U . . .
C11 C 0.83590(19) 0.72193(12) 0.08083(16) 0.0319(5) Uani 1 1 d . . . . .
H11A H 0.866615 0.762263 0.046288 0.038 Uiso 1 1 calc R U . . .
H11B H 0.789596 0.696172 0.031307 0.038 Uiso 1 1 calc R U . . .
C12 C 0.69129(18) 0.78813(11) 0.15161(16) 0.0297(5) Uani 1 1 d . . . . .
H12 H 0.687518 0.808848 0.086635 0.036 Uiso 1 1 calc R U . . .
C13 C 0.61117(18) 0.80919(10) 0.22448(17) 0.0300(5) Uani 1 1 d . . . . .
C14 C 0.61531(17) 0.78627(10) 0.32570(16) 0.0264(4) Uani 1 1 d . . . . .
C15 C 0.52609(18) 0.80654(11) 0.38895(18) 0.0310(5) Uani 1 1 d . . . . .
C16 C 0.4376(2) 0.79160(15) 0.5466(2) 0.0465(6) Uani 1 1 d . . . . .
H16A H 0.420709 0.840231 0.551660 0.070 Uiso 1 1 calc R U . . .
H16B H 0.452192 0.773141 0.614533 0.070 Uiso 1 1 calc R U . . .
H16C H 0.374016 0.767837 0.515384 0.070 Uiso 1 1 calc R U . . .
C17 C 0.4408(2) 0.84678(12) 0.3520(2) 0.0383(5) Uani 1 1 d . . . . .
H17 H 0.382397 0.859289 0.395674 0.046 Uiso 1 1 calc R U . . .
C18 C 0.4380(2) 0.86981(12) 0.2512(2) 0.0413(6) Uani 1 1 d . . . . .
C19 C 0.3383(2) 0.90998(15) 0.2136(3) 0.0573(8) Uani 1 1 d . . . . .
H19A H 0.357003 0.933797 0.150970 0.086 Uiso 1 1 calc R U . . .
H19B H 0.317238 0.943204 0.265085 0.086 Uiso 1 1 calc R U . . .
H19C H 0.275888 0.878960 0.200195 0.086 Uiso 1 1 calc R U . . .
C20 C 0.5227(2) 0.85176(11) 0.19017(19) 0.0377(5) Uani 1 1 d . . . . .
H20 H 0.522870 0.868103 0.122474 0.045 Uiso 1 1 calc R U . . .
C21 C 0.64934(18) 0.60355(11) 0.16775(16) 0.0296(4) Uani 1 1 d . . . . .
H21 H 0.700335 0.612189 0.115206 0.035 Uiso 1 1 calc R U . . .
C22 C 0.5602(2) 0.56089(13) 0.14817(19) 0.0393(5) Uani 1 1 d . . . . .
H22 H 0.550283 0.540740 0.083241 0.047 Uiso 1 1 calc R U . . .
C23 C 0.4862(2) 0.54794(14) 0.2238(2) 0.0441(6) Uani 1 1 d . . . . .
H23 H 0.424012 0.518970 0.212133 0.053 Uiso 1 1 calc R U . . .
C24 C 0.5044(2) 0.57817(14) 0.31719(19) 0.0424(6) Uani 1 1 d . . . . .
H24 H 0.454835 0.569806 0.370930 0.051 Uiso 1 1 calc R U . . .
C25 C 0.59448(18) 0.62036(12) 0.33215(17) 0.0321(5) Uani 1 1 d . . . . .
H25 H 0.605956 0.640933 0.396604 0.039 Uiso 1 1 calc R U . . .
C26 C 0.89892(18) 0.82284(10) 0.34068(15) 0.0260(4) Uani 1 1 d . . . . .
H26 H 0.826862 0.840909 0.327281 0.031 Uiso 1 1 calc R U . . .
C27 C 0.98307(19) 0.86630(11) 0.37201(16) 0.0305(5) Uani 1 1 d . . . . .
H27 H 0.968257 0.913300 0.381447 0.037 Uiso 1 1 calc R U . . .
C28 C 1.0887(2) 0.84102(12) 0.38952(17) 0.0352(5) Uani 1 1 d . . . . .
H28 H 1.148056 0.870284 0.409418 0.042 Uiso 1 1 calc R U . . .
C29 C 1.10599(19) 0.77201(12) 0.37736(18) 0.0363(5) Uani 1 1 d . . . . .
H29 H 1.177730 0.753008 0.389072 0.044 Uiso 1 1 calc R U . . .
C30 C 1.01797(18) 0.73103(11) 0.34806(16) 0.0289(4) Uani 1 1 d . . . . .
H30 H 1.030300 0.683527 0.341495 0.035 Uiso 1 1 calc R U . . .
Cl1 Cl 0.78070(4) 0.49351(3) -0.04226(4) 0.03178(13) Uani 1 1 d . . . . .
O7 O 0.7279(2) 0.55502(11) -0.07397(18) 0.0676(6) Uani 1 1 d . . . . .
O8 O 0.70008(19) 0.44477(12) -0.0178(2) 0.0720(7) Uani 1 1 d . . . . .
O9 O 0.8487(2) 0.46947(13) -0.12076(18) 0.0734(7) Uani 1 1 d . . . . .
O6 O 0.8468(2) 0.50637(14) 0.04502(19) 0.0818(8) Uani 1 1 d . . . . .
O5 O 1.2139(7) 0.6402(4) 0.2490(6) 0.112(2) Uani 0.5 1 d . . P . .
H5A H 1.201691 0.606000 0.205100 0.168 Uiso 0.5 1 d . U P . .
H5B H 1.273(8) 0.659(5) 0.244(8) 0.10(4) Uiso 0.5 1 d . . P . .

loop_
_atom_site_aniso_label
_atom_site_aniso_U_11
_atom_site_aniso_U_22
_atom_site_aniso_U_33
_atom_site_aniso_U_23
_atom_site_aniso_U_13
_atom_site_aniso_U_12
Co1 0.02332(15) 0.01838(14) 0.01757(14) 0.00090(9) -0.00006(10) 0.00026(10)
O1 0.0288(7) 0.0171(6) 0.0178(6) -0.0007(5) 0.0006(5) 0.0029(5)
O3 0.0441(9) 0.0250(7) 0.0215(7) 0.0038(6) 0.0074(6) 0.0042(6)
O2 0.0260(7) 0.0228(7) 0.0236(7) -0.0002(5) -0.0020(5) 0.0062(6)
O4 0.0330(8) 0.0456(9) 0.0348(9) 0.0004(7) 0.0038(7) 0.0145(7)
N1 0.0251(8) 0.0254(8) 0.0186(8) 0.0001(6) 0.0014(6) -0.0020(7)
N2 0.0304(9) 0.0237(8) 0.0208(8) 0.0023(6) -0.0028(7) -0.0035(7)
N4 0.0261(8) 0.0220(8) 0.0243(8) 0.0011(6) -0.0006(7) 0.0000(7)
N3 0.0284(8) 0.0218(8) 0.0181(8) 0.0018(6) 0.0015(6) -0.0009(7)
C1 0.0203(9) 0.0192(9) 0.0228(10) -0.0009(7) -0.0028(7) 0.0003(7)
C2 0.0233(9) 0.0239(10) 0.0217(10) -0.0004(7) -0.0012(7) -0.0015(8)
C3 0.0402(12) 0.0330(11) 0.0250(11) 0.0051(9) 0.0070(9) -0.0026(9)
C4 0.0280(10) 0.0225(10) 0.0275(10) 0.0037(8) -0.0038(8) -0.0024(8)
C5 0.0275(10) 0.0199(10) 0.0332(11) -0.0019(8) -0.0083(8) 0.0000(8)
C6 0.0471(14) 0.0208(10) 0.0411(13) -0.0022(9) -0.0079(10) 0.0045(9)
C7 0.0253(10) 0.0229(10) 0.0286(11) -0.0072(8) -0.0022(8) 0.0016(8)
C8 0.0215(9) 0.0227(9) 0.0231(10) -0.0024(8) -0.0015(7) -0.0005(7)
C9 0.0247(10) 0.0264(10) 0.0216(10) -0.0060(8) 0.0002(7) -0.0006(8)
C10 0.0388(12) 0.0361(12) 0.0211(10) 0.0038(9) 0.0089(9) -0.0026(10)
C11 0.0405(12) 0.0352(12) 0.0201(10) 0.0052(8) 0.0033(9) -0.0051(10)
C12 0.0374(12) 0.0253(10) 0.0261(11) 0.0061(8) -0.0093(9) -0.0058(9)
C13 0.0320(11) 0.0238(10) 0.0338(12) 0.0015(8) -0.0086(9) -0.0004(8)
C14 0.0270(10) 0.0197(9) 0.0321(11) -0.0015(8) -0.0062(8) 0.0011(8)
C15 0.0276(11) 0.0270(11) 0.0382(12) -0.0035(9) -0.0051(9) 0.0047(8)
C16 0.0382(14) 0.0528(15) 0.0488(15) 0.0015(12) 0.0104(11) 0.0139(12)
C17 0.0310(12) 0.0327(12) 0.0509(15) -0.0047(10) -0.0061(10) 0.0070(9)
C18 0.0368(13) 0.0304(12) 0.0562(16) -0.0004(11) -0.0150(11) 0.0076(10)
C19 0.0457(15) 0.0475(16) 0.078(2) 0.0069(14) -0.0221(14) 0.0149(13)
C20 0.0415(13) 0.0283(11) 0.0427(13) 0.0061(10) -0.0161(10) 0.0011(10)
C21 0.0312(11) 0.0321(11) 0.0254(10) -0.0019(8) 0.0002(8) -0.0034(9)
C22 0.0408(13) 0.0421(13) 0.0348(13) -0.0076(10) -0.0030(10) -0.0085(11)
C23 0.0378(13) 0.0473(14) 0.0470(14) -0.0036(11) -0.0002(11) -0.0177(11)
C24 0.0354(13) 0.0518(15) 0.0402(14) -0.0012(11) 0.0087(10) -0.0133(11)
C25 0.0330(11) 0.0361(12) 0.0273(11) -0.0020(9) 0.0038(9) -0.0035(9)
C26 0.0339(11) 0.0232(10) 0.0211(10) 0.0033(8) 0.0042(8) -0.0010(8)
C27 0.0443(13) 0.0235(10) 0.0240(10) -0.0004(8) 0.0076(9) -0.0076(9)
C28 0.0400(13) 0.0365(12) 0.0293(11) -0.0027(9) 0.0041(9) -0.0139(10)
C29 0.0301(11) 0.0400(13) 0.0385(13) -0.0018(10) -0.0041(9) -0.0031(10)
C30 0.0315(11) 0.0257(10) 0.0293(11) 0.0011(8) -0.0029(8) 0.0003(9)
Cl1 0.0337(3) 0.0320(3) 0.0297(3) 0.0032(2) 0.0012(2) -0.0048(2)
O7 0.0815(16) 0.0500(12) 0.0719(14) 0.0244(11) 0.0153(12) 0.0222(11)
O8 0.0583(13) 0.0563(13) 0.1019(19) 0.0115(12) 0.0137(13) -0.0249(11)
O9 0.0816(16) 0.0795(16) 0.0601(14) -0.0023(12) 0.0298(12) 0.0184(13)
O6 0.0897(18) 0.0838(17) 0.0704(16) -0.0217(13) -0.0419(14) 0.0013(14)
O5 0.099(5) 0.094(5) 0.144(6) -0.053(4) 0.027(5) 0.008(4)

loop_
_atom_type_symbol
_atom_type_description
_atom_type_scat_dispersion_real
_atom_type_scat_dispersion_imag
_atom_type_scat_source
C C 0.0033 0.0016 'International Tables Vol C Tables 4.2.6.8 and 6.1.1.4'
H H 0.0000 0.0000 'International Tables Vol C Tables 4.2.6.8 and 6.1.1.4'
Cl Cl 0.1484 0.1585 'International Tables Vol C Tables 4.2.6.8 and 6.1.1.4'
Co Co 0.3494 0.9721 'International Tables Vol C Tables 4.2.6.8 and 6.1.1.4'
N N 0.0061 0.0033 'International Tables Vol C Tables 4.2.6.8 and 6.1.1.4'
O O 0.0106 0.0060 'International Tables Vol C Tables 4.2.6.8 and 6.1.1.4'

loop_
_geom_angle_atom_site_label_1
_geom_angle_atom_site_label_2
_geom_angle_atom_site_label_3
_geom_angle
_geom_angle_site_symmetry_1
_geom_angle_site_symmetry_3
_geom_angle_publ_flag
O1 Co1 N4 88.49(6) . . ?
O1 Co1 N3 88.81(6) . . ?
O2 Co1 O1 87.21(6) . . ?
O2 Co1 N2 94.69(7) . . ?
O2 Co1 N4 88.40(7) . . ?
O2 Co1 N3 89.49(7) . . ?
N1 Co1 O1 93.47(6) . . ?
N1 Co1 O2 179.15(7) . . ?
N1 Co1 N2 84.62(7) . . ?
N1 Co1 N4 92.11(7) . . ?
N1 Co1 N3 90.03(7) . . ?
N2 Co1 O1 178.08(7) . . ?
N2 Co1 N4 91.82(7) . . ?
N2 Co1 N3 90.94(7) . . ?
N4 Co1 N3 176.65(7) . . ?
C1 O1 Co1 121.71(12) . . ?
C2 O3 C3 116.30(16) . . ?
C14 O2 Co1 123.77(13) . . ?
C15 O4 C16 116.31(18) . . ?
C9 N1 Co1 125.81(14) . . ?
C9 N1 C10 120.92(17) . . ?
C10 N1 Co1 113.27(13) . . ?
C11 N2 Co1 115.47(13) . . ?
C12 N2 Co1 125.72(15) . . ?
C12 N2 C11 118.44(18) . . ?
C21 N4 Co1 123.74(14) . . ?
C25 N4 Co1 117.98(14) . . ?
C25 N4 C21 118.28(18) . . ?
C26 N3 Co1 120.83(14) . . ?
C30 N3 Co1 121.11(14) . . ?
C30 N3 C26 118.01(18) . . ?
O1 C1 C2 118.25(17) . . ?
O1 C1 C8 125.27(17) . . ?
C8 C1 C2 116.45(17) . . ?
O3 C2 C1 113.99(17) . . ?
O3 C2 C4 124.85(18) . . ?
C4 C2 C1 121.16(18) . . ?
O3 C3 H3A 109.5 . . ?
O3 C3 H3B 109.5 . . ?
O3 C3 H3C 109.5 . . ?
H3A C3 H3B 109.5 . . ?
H3A C3 H3C 109.5 . . ?
H3B C3 H3C 109.5 . . ?
C2 C4 H4 119.1 . . ?
C2 C4 C5 121.82(19) . . ?
C5 C4 H4 119.1 . . ?
C4 C5 C6 120.42(19) . . ?
C7 C5 C4 118.02(18) . . ?
C7 C5 C6 121.6(2) . . ?
C5 C6 H6A 109.5 . . ?
C5 C6 H6B 109.5 . . ?
C5 C6 H6C 109.5 . . ?
H6A C6 H6B 109.5 . . ?
H6A C6 H6C 109.5 . . ?
H6B C6 H6C 109.5 . . ?
C5 C7 H7 119.2 . . ?
C5 C7 C8 121.64(19) . . ?
C8 C7 H7 119.2 . . ?
C1 C8 C7 120.90(18) . . ?
C1 C8 C9 121.82(17) . . ?
C7 C8 C9 117.20(18) . . ?
N1 C9 C8 124.10(18) . . ?
N1 C9 H9 118.0 . . ?
C8 C9 H9 118.0 . . ?
N1 C10 H10A 110.1 . . ?
N1 C10 H10B 110.1 . . ?
N1 C10 C11 108.03(17) . . ?
H10A C10 H10B 108.4 . . ?
C11 C10 H10A 110.1 . . ?
C11 C10 H10B 110.1 . . ?
N2 C11 C10 108.22(16) . . ?
N2 C11 H11A 110.1 . . ?
N2 C11 H11B 110.1 . . ?
C10 C11 H11A 110.1 . . ?
C10 C11 H11B 110.1 . . ?
H11A C11 H11B 108.4 . . ?
N2 C12 H12 117.4 . . ?
N2 C12 C13 125.15(19) . . ?
C13 C12 H12 117.4 . . ?
C14 C13 C12 122.08(19) . . ?
C14 C13 C20 120.2(2) . . ?
C20 C13 C12 117.6(2) . . ?
O2 C14 C13 125.17(19) . . ?
O2 C14 C15 117.99(19) . . ?
C13 C14 C15 116.84(19) . . ?
O4 C15 C14 114.52(18) . . ?
O4 C15 C17 124.5(2) . . ?
C17 C15 C14 121.0(2) . . ?
O4 C16 H16A 109.5 . . ?
O4 C16 H16B 109.5 . . ?
O4 C16 H16C 109.5 . . ?
H16A C16 H16B 109.5 . . ?
H16A C16 H16C 109.5 . . ?
H16B C16 H16C 109.5 . . ?
C15 C17 H17 119.2 . . ?
C15 C17 C18 121.7(2) . . ?
C18 C17 H17 119.2 . . ?
C17 C18 C19 119.0(3) . . ?
C20 C18 C17 118.2(2) . . ?
C20 C18 C19 122.7(3) . . ?
C18 C19 H19A 109.5 . . ?
C18 C19 H19B 109.5 . . ?
C18 C19 H19C 109.5 . . ?
H19A C19 H19B 109.5 . . ?
H19A C19 H19C 109.5 . . ?
H19B C19 H19C 109.5 . . ?
C13 C20 H20 119.0 . . ?
C18 C20 C13 122.0(2) . . ?
C18 C20 H20 119.0 . . ?
N4 C21 H21 118.8 . . ?
N4 C21 C22 122.5(2) . . ?
C22 C21 H21 118.8 . . ?
C21 C22 H22 120.4 . . ?
C23 C22 C21 119.2(2) . . ?
C23 C22 H22 120.4 . . ?
C22 C23 H23 120.8 . . ?
C22 C23 C24 118.3(2) . . ?
C24 C23 H23 120.8 . . ?
C23 C24 H24 120.1 . . ?
C25 C24 C23 119.9(2) . . ?
C25 C24 H24 120.1 . . ?
N4 C25 C24 121.8(2) . . ?
N4 C25 H25 119.1 . . ?
C24 C25 H25 119.1 . . ?
N3 C26 H26 119.0 . . ?
N3 C26 C27 122.1(2) . . ?
C27 C26 H26 119.0 . . ?
C26 C27 H27 120.2 . . ?
C28 C27 C26 119.6(2) . . ?
C28 C27 H27 120.2 . . ?
C27 C28 H28 120.8 . . ?
C27 C28 C29 118.3(2) . . ?
C29 C28 H28 120.8 . . ?
C28 C29 H29 120.3 . . ?
C30 C29 C28 119.3(2) . . ?
C30 C29 H29 120.3 . . ?
N3 C30 C29 122.7(2) . . ?
N3 C30 H30 118.7 . . ?
C29 C30 H30 118.7 . . ?
O8 Cl1 O7 109.97(15) . . ?
O8 Cl1 O9 110.59(16) . . ?
O8 Cl1 O6 108.36(17) . . ?
O9 Cl1 O7 109.19(14) . . ?
O6 Cl1 O7 109.19(16) . . ?
O6 Cl1 O9 109.53(17) . . ?
H5A O5 H5B 115(7) . . ?

loop_
_geom_bond_atom_site_label_1
_geom_bond_atom_site_label_2
_geom_bond_distance
_geom_bond_site_symmetry_2
_geom_bond_publ_flag
Co1 O1 1.8982(13) . ?
Co1 O2 1.8900(14) . ?
Co1 N1 1.8818(17) . ?
Co1 N2 1.8928(17) . ?
Co1 N4 1.9632(17) . ?
Co1 N3 1.9774(17) . ?
O1 C1 1.318(2) . ?
O3 C2 1.369(2) . ?
O3 C3 1.427(2) . ?
O2 C14 1.312(2) . ?
O4 C15 1.368(3) . ?
O4 C16 1.427(3) . ?
N1 C9 1.283(3) . ?
N1 C10 1.472(3) . ?
N2 C11 1.481(3) . ?
N2 C12 1.284(3) . ?
N4 C21 1.343(3) . ?
N4 C25 1.342(3) . ?
N3 C26 1.350(3) . ?
N3 C30 1.338(3) . ?
C1 C2 1.425(3) . ?
C1 C8 1.407(3) . ?
C2 C4 1.378(3) . ?
C3 H3A 0.9800 . ?
C3 H3B 0.9800 . ?
C3 H3C 0.9800 . ?
C4 H4 0.9500 . ?
C4 C5 1.402(3) . ?
C5 C6 1.515(3) . ?
C5 C7 1.364(3) . ?
C6 H6A 0.9800 . ?
C6 H6B 0.9800 . ?
C6 H6C 0.9800 . ?
C7 H7 0.9500 . ?
C7 C8 1.416(3) . ?
C8 C9 1.434(3) . ?
C9 H9 0.9500 . ?
C10 H10A 0.9900 . ?
C10 H10B 0.9900 . ?
C10 C11 1.513(3) . ?
C11 H11A 0.9900 . ?
C11 H11B 0.9900 . ?
C12 H12 0.9500 . ?
C12 C13 1.436(3) . ?
C13 C14 1.410(3) . ?
C13 C20 1.420(3) . ?
C14 C15 1.429(3) . ?
C15 C17 1.377(3) . ?
C16 H16A 0.9800 . ?
C16 H16B 0.9800 . ?
C16 H16C 0.9800 . ?
C17 H17 0.9500 . ?
C17 C18 1.405(4) . ?
C18 C19 1.512(3) . ?
C18 C20 1.359(4) . ?
C19 H19A 0.9800 . ?
C19 H19B 0.9800 . ?
C19 H19C 0.9800 . ?
C20 H20 0.9500 . ?
C21 H21 0.9500 . ?
C21 C22 1.381(3) . ?
C22 H22 0.9500 . ?
C22 C23 1.374(4) . ?
C23 H23 0.9500 . ?
C23 C24 1.383(4) . ?
C24 H24 0.9500 . ?
C24 C25 1.375(3) . ?
C25 H25 0.9500 . ?
C26 H26 0.9500 . ?
C26 C27 1.382(3) . ?
C27 H27 0.9500 . ?
C27 C28 1.379(3) . ?
C28 H28 0.9500 . ?
C28 C29 1.383(3) . ?
C29 H29 0.9500 . ?
C29 C30 1.380(3) . ?
C30 H30 0.9500 . ?
Cl1 O7 1.425(2) . ?
Cl1 O8 1.405(2) . ?
Cl1 O9 1.414(2) . ?
Cl1 O6 1.410(2) . ?
O5 H5A 0.898(7) . ?
O5 H5B 0.80(9) . ?

loop_
_geom_hbond_atom_site_label_D
_geom_hbond_atom_site_label_H
_geom_hbond_atom_site_label_A
_geom_hbond_distance_DH
_geom_hbond_distance_HA
_geom_hbond_distance_DA
_geom_hbond_angle_DHA
_geom_hbond_site_symmetry_A
C3 H3B O7 0.98 2.81 3.524(3) 130.2 1_556
C3 H3C O9 0.98 2.69 3.256(3) 117.5 1_556
C9 H9 O9 0.95 2.46 3.306(3) 148.7 3_765
C9 H9 O6 0.95 2.52 2.995(3) 111.2 .
C11 H11A O1 0.99 2.65 3.490(3) 143.3 4_575
C11 H11A N3 0.99 2.97 3.514(3) 115.8 4_575
C11 H11B O2 0.99 2.68 3.335(3) 123.8 4_575
C12 H12 O3 0.95 2.60 3.132(3) 115.6 4_575
C16 H16A O8 0.98 2.55 3.454(3) 153.1 2_655
C17 H17 O8 0.95 2.54 3.394(3) 149.1 2_655
C21 H21 N1 0.95 2.65 3.032(3) 104.4 .
C21 H21 N2 0.95 2.79 3.098(3) 100.0 .
C21 H21 O7 0.95 2.77 3.480(3) 132.6 .
C21 H21 O6 0.95 2.89 3.474(4) 120.7 .
C23 H23 O8 0.95 3.03 3.493(4) 111.7 3_665
C25 H25 O1 0.95 2.58 2.913(3) 101.1 .
C25 H25 O2 0.95 2.40 2.818(3) 106.2 .
C26 H26 O2 0.95 2.48 2.889(3) 105.9 .
C26 H26 O7 0.95 2.71 3.370(3) 126.8 4_576
C27 H27 O7 0.95 3.02 3.521(3) 114.1 4_576
C28 H28 O6 0.95 2.74 3.449(4) 131.7 2_755
C29 H29 O5 0.95 2.93 3.371(6) 109.9 .
C30 H30 N1 0.95 2.52 2.931(3) 106.1 .
C30 H30 O5 0.95 2.68 3.251(7) 119.0 .
O5 H5A O9 0.898(7) 1.945(3) 2.834(7) 170.4(5) 3_765

loop_
_geom_torsion_atom_site_label_1
_geom_torsion_atom_site_label_2
_geom_torsion_atom_site_label_3
_geom_torsion_atom_site_label_4
_geom_torsion
_geom_torsion_site_symmetry_1
_geom_torsion_site_symmetry_2
_geom_torsion_site_symmetry_3
_geom_torsion_site_symmetry_4
_geom_torsion_publ_flag
Co1 O1 C1 C2 -158.74(13) . . . . ?
Co1 O1 C1 C8 22.9(2) . . . . ?
Co1 O2 C14 C13 -20.2(3) . . . . ?
Co1 O2 C14 C15 159.99(14) . . . . ?
Co1 N1 C9 C8 -5.7(3) . . . . ?
Co1 N1 C10 C11 -35.0(2) . . . . ?
Co1 N2 C11 C10 -14.7(2) . . . . ?
Co1 N2 C12 C13 0.7(3) . . . . ?
Co1 N4 C21 C22 -179.83(18) . . . . ?
Co1 N4 C25 C24 180.00(19) . . . . ?
Co1 N3 C26 C27 177.43(15) . . . . ?
Co1 N3 C30 C29 -178.92(17) . . . . ?
O1 Co1 O2 C14 -159.92(15) . . . . ?
O1 Co1 N1 C9 22.16(17) . . . . ?
O1 Co1 N1 C10 -157.65(14) . . . . ?
O1 C1 C2 O3 1.0(3) . . . . ?
O1 C1 C2 C4 -179.04(18) . . . . ?
O1 C1 C8 C7 178.35(18) . . . . ?
O1 C1 C8 C9 1.7(3) . . . . ?
O3 C2 C4 C5 -179.56(18) . . . . ?
O2 Co1 O1 C1 150.69(14) . . . . ?
O2 Co1 N2 C11 176.00(14) . . . . ?
O2 Co1 N2 C12 -11.15(18) . . . . ?
O2 C14 C15 O4 -0.9(3) . . . . ?
O2 C14 C15 C17 179.6(2) . . . . ?
O4 C15 C17 C18 -179.7(2) . . . . ?
N1 Co1 O1 C1 -29.81(15) . . . . ?
N1 Co1 N2 C11 -3.50(14) . . . . ?
N1 Co1 N2 C12 169.35(18) . . . . ?
N1 C10 C11 N2 30.4(2) . . . . ?
N2 Co1 O2 C14 20.34(16) . . . . ?
N2 Co1 N1 C9 -158.09(18) . . . . ?
N2 Co1 N1 C10 22.11(14) . . . . ?
N2 C12 C13 C14 5.7(3) . . . . ?
N2 C12 C13 C20 -171.1(2) . . . . ?
N4 Co1 O1 C1 62.21(14) . . . . ?
N4 Co1 O2 C14 -71.36(16) . . . . ?
N4 Co1 N1 C9 -66.46(17) . . . . ?
N4 Co1 N1 C10 113.74(14) . . . . ?
N4 Co1 N2 C11 -95.45(15) . . . . ?
N4 Co1 N2 C12 77.40(18) . . . . ?
N4 C21 C22 C23 -0.2(4) . . . . ?
N3 Co1 O1 C1 -119.77(14) . . . . ?
N3 Co1 O2 C14 111.25(15) . . . . ?
N3 Co1 N1 C9 110.97(17) . . . . ?
N3 Co1 N1 C10 -68.84(14) . . . . ?
N3 Co1 N2 C11 86.44(15) . . . . ?
N3 Co1 N2 C12 -100.71(18) . . . . ?
N3 C26 C27 C28 1.5(3) . . . . ?
C1 C2 C4 C5 0.5(3) . . . . ?
C1 C8 C9 N1 -11.4(3) . . . . ?
C2 C1 C8 C7 0.0(3) . . . . ?
C2 C1 C8 C9 -176.68(17) . . . . ?
C2 C4 C5 C6 -179.9(2) . . . . ?
C2 C4 C5 C7 0.2(3) . . . . ?
C3 O3 C2 C1 -177.76(17) . . . . ?
C3 O3 C2 C4 2.3(3) . . . . ?
C4 C5 C7 C8 -0.8(3) . . . . ?
C5 C7 C8 C1 0.7(3) . . . . ?
C5 C7 C8 C9 177.54(19) . . . . ?
C6 C5 C7 C8 179.28(19) . . . . ?
C7 C8 C9 N1 171.78(19) . . . . ?
C8 C1 C2 O3 179.46(16) . . . . ?
C8 C1 C2 C4 -0.6(3) . . . . ?
C9 N1 C10 C11 145.18(19) . . . . ?
C10 N1 C9 C8 174.06(19) . . . . ?
C11 N2 C12 C13 173.35(19) . . . . ?
C12 N2 C11 C10 171.87(18) . . . . ?
C12 C13 C14 O2 4.9(3) . . . . ?
C12 C13 C14 C15 -175.24(19) . . . . ?
C12 C13 C20 C18 174.5(2) . . . . ?
C13 C14 C15 O4 179.23(18) . . . . ?
C13 C14 C15 C17 -0.2(3) . . . . ?
C14 C13 C20 C18 -2.4(3) . . . . ?
C14 C15 C17 C18 -0.3(3) . . . . ?
C15 C17 C18 C19 176.0(2) . . . . ?
C15 C17 C18 C20 -0.5(4) . . . . ?
C16 O4 C15 C14 -169.9(2) . . . . ?
C16 O4 C15 C17 9.5(3) . . . . ?
C17 C18 C20 C13 1.8(4) . . . . ?
C19 C18 C20 C13 -174.6(2) . . . . ?
C20 C13 C14 O2 -178.33(19) . . . . ?
C20 C13 C14 C15 1.5(3) . . . . ?
C21 N4 C25 C24 -0.2(3) . . . . ?
C21 C22 C23 C24 -0.3(4) . . . . ?
C22 C23 C24 C25 0.5(4) . . . . ?
C23 C24 C25 N4 -0.2(4) . . . . ?
C25 N4 C21 C22 0.4(3) . . . . ?
C26 N3 C30 C29 -1.7(3) . . . . ?
C26 C27 C28 C29 -1.6(3) . . . . ?
C27 C28 C29 C30 0.2(3) . . . . ?
C28 C29 C30 N3 1.5(3) . . . . ?
C30 N3 C26 C27 0.2(3) . . . . ?
